data_2300026
_journal_name_full 'Journal of Applied Crystallography'
_journal_page_first 791
_journal_page_last 797
_journal_paper_doi 10.1107/S0021889804017832
_journal_volume 37
_journal_year 2004
_chemical_formula_sum 'C6 H6 N12 O12'
_chemical_formula_weight 438.23
_space_group_IT_number 14
_symmetry_cell_setting monoclinic
_symmetry_space_group_name_Hall '-P 2yn'
_symmetry_space_group_name_H-M 'P 1 21/n 1'
_cell_angle_alpha 90.00
_cell_angle_beta 106.820(2)
_cell_angle_gamma 90.00
_cell_formula_units_Z 4
_cell_length_a 8.8408(9)
_cell_length_b 12.5622(12)
_cell_length_c 13.3577(13)
_cell_measurement_temperature 250.0(10)
_cell_volume 1420.0(2)
_diffrn_ambient_temperature 250.0(10)
_exptl_crystal_density_diffrn 2.050
_cod_depositor_comments
;
The following automatic conversions were performed:
'_symmetry_cell_setting' value 'Monoclinic' changed to 'monoclinic'
according to '/home/saulius/struct/CIF-dictionaries/cif_core.dic'
dictionary named 'cif_core.dic' version 2.4.1 from 2010-06-29.

Automatic conversion script
Id: cif_fix_enum 1527 2010-12-29 10:47:43Z saulius 
;
_cod_original_sg_symbol_H-M 'P 21/n'
_cod_database_code 2300026

loop_
_symmetry_equiv_pos_as_xyz
'x, y, z'
'-x+1/2, y+1/2, -z+1/2'
'-x, -y, -z'
'x-1/2, -y-1/2, z-1/2'

loop_
_atom_site_label
_atom_site_fract_x
_atom_site_fract_y
_atom_site_fract_z
_atom_site_U_iso_or_equiv
_atom_site_adp_type
_atom_site_calc_flag
_atom_site_refinement_flags
_atom_site_occupancy
_atom_site_disorder_assembly
_atom_site_disorder_group
_atom_site_type_symbol
C1 0.4318(3) -0.23479(17) 0.21376(16) 0.0195(5) Uani d . 1 . . C
H1 0.387(3) -0.2951(18) 0.1852(16) 0.016(6) Uiso d . 1 . . H
C3 0.6590(3) -0.11850(17) 0.22197(16) 0.0200(5) Uani d . 1 . . C
H3 0.747(3) -0.1165(16) 0.1952(17) 0.024(6) Uiso d . 1 . . H
C5 0.5857(3) -0.06175(17) 0.37419(17) 0.0198(5) Uani d . 1 . . C
H5 0.628(3) -0.0340(17) 0.4418(18) 0.022(6) Uiso d . 1 . . H
C7 0.5462(3) -0.01940(17) 0.19285(16) 0.0199(5) Uani d . 1 . . C
H7 0.579(2) 0.0313(15) 0.1532(15) 0.009(5) Uiso d . 1 . . H
C9 0.3173(3) -0.13629(17) 0.18320(17) 0.0202(5) Uani d . 1 . . C
H9 0.219(3) -0.1546(16) 0.1381(16) 0.015(5) Uiso d . 1 . . H
C11 0.4380(3) -0.13684(16) 0.36628(17) 0.0192(5) Uani d . 1 . . C
H11 0.414(2) -0.1421(16) 0.4273(16) 0.015(5) Uiso d . 1 . . H
N1 0.6466(2) -0.29818(15) 0.14683(15) 0.0280(5) Uani d . 1 . . N
N2 0.5682(2) -0.21250(14) 0.17918(13) 0.0212(4) Uani d . 1 . . N
N3 0.7865(2) -0.19793(15) 0.39555(14) 0.0255(4) Uani d . 1 . . N
N4 0.7066(2) -0.11341(13) 0.33711(13) 0.0195(4) Uani d . 1 . . N
N5 0.4517(2) 0.10351(13) 0.30484(15) 0.0224(4) Uani d . 1 . . N
N6 0.5518(2) 0.02239(13) 0.29651(13) 0.0188(4) Uani d . 1 . . N
N7 0.3134(2) -0.01223(15) 0.03873(14) 0.0263(4) Uani d . 1 . . N
N8 0.3895(2) -0.05428(14) 0.13648(13) 0.0220(4) Uani d . 1 . . N
N9 0.1512(2) -0.10572(15) 0.30174(16) 0.0271(5) Uani d . 1 . . N
N10 0.3028(2) -0.09683(14) 0.28387(13) 0.0207(4) Uani d . 1 . . N
N11 0.4181(2) -0.33109(14) 0.37247(15) 0.0247(4) Uani d . 1 . . N
N12 0.4726(2) -0.24073(12) 0.32868(13) 0.0190(4) Uani d . 1 . . N
O1 0.5896(2) -0.38588(13) 0.14767(16) 0.0477(5) Uani d . 1 . . O
O2 0.7608(2) -0.27506(14) 0.11842(13) 0.0354(4) Uani d . 1 . . O
O3 0.8486(2) -0.26118(13) 0.35111(13) 0.0353(4) Uani d . 1 . . O
O4 0.7893(2) -0.19960(14) 0.48719(12) 0.0372(4) Uani d . 1 . . O
O5 0.4228(2) 0.11217(12) 0.38878(12) 0.0302(4) Uani d . 1 . . O
O6 0.4048(2) 0.16068(12) 0.22868(12) 0.0288(4) Uani d . 1 . . O
O7 0.1910(2) -0.05510(15) -0.00904(13) 0.0455(5) Uani d . 1 . . O
O8 0.3756(2) 0.06320(13) 0.00969(12) 0.0329(4) Uani d . 1 . . O
O9 0.0387(2) -0.11577(13) 0.22548(14) 0.0354(4) Uani d . 1 . . O
O10 0.1516(2) -0.09596(15) 0.39247(14) 0.0453(5) Uani d . 1 . . O
O11 0.4016(2) -0.31922(13) 0.45840(13) 0.0378(5) Uani d . 1 . . O
O12 0.4018(2) -0.41231(12) 0.32130(13) 0.0334(4) Uani d . 1 . . O

loop_
_atom_site_aniso_label
_atom_site_aniso_U_11
_atom_site_aniso_U_22
_atom_site_aniso_U_33
_atom_site_aniso_U_12
_atom_site_aniso_U_13
_atom_site_aniso_U_23
C1 0.0193(11) 0.0192(11) 0.0194(11) -0.0013(9) 0.0048(9) -0.0026(9)
C3 0.0187(11) 0.0230(11) 0.0193(11) 0.0013(9) 0.0072(9) 0.0012(9)
C5 0.0217(12) 0.0213(11) 0.0156(11) -0.0018(9) 0.0042(9) -0.0023(9)
C7 0.0191(12) 0.0225(11) 0.0177(11) -0.0027(9) 0.0046(9) 0.0013(9)
C9 0.0138(11) 0.0235(11) 0.0219(11) -0.0003(9) 0.0029(9) -0.0013(9)
C11 0.0226(12) 0.0204(11) 0.0158(11) 0.0003(9) 0.0074(9) 0.0007(8)
N1 0.0276(11) 0.0293(11) 0.0277(11) 0.0094(9) 0.0088(9) -0.0020(8)
N2 0.0207(10) 0.0234(9) 0.0203(10) 0.0020(8) 0.0073(8) -0.0040(7)
N3 0.0218(10) 0.0298(11) 0.0233(11) 0.0033(9) 0.0040(8) 0.0025(8)
N4 0.0171(9) 0.0210(9) 0.0190(9) 0.0019(8) 0.0030(7) 0.0023(7)
N5 0.0209(10) 0.0177(9) 0.0277(11) -0.0036(8) 0.0059(8) -0.0033(8)
N6 0.0197(10) 0.0182(9) 0.0186(9) 0.0000(8) 0.0056(7) 0.0005(7)
N7 0.0267(11) 0.0300(11) 0.0203(10) 0.0102(9) 0.0041(9) 0.0001(8)
N8 0.0211(10) 0.0257(10) 0.0167(9) -0.0001(8) 0.0016(8) 0.0053(8)
N9 0.0228(11) 0.0219(10) 0.0407(13) 0.0030(8) 0.0155(10) 0.0041(8)
N10 0.0172(9) 0.0236(9) 0.0223(10) 0.0008(8) 0.0071(8) 0.0005(7)
N11 0.0215(10) 0.0222(10) 0.0298(11) -0.0002(8) 0.0068(8) 0.0049(8)
N12 0.0215(10) 0.0151(8) 0.0214(10) -0.0006(8) 0.0076(8) 0.0011(7)
O1 0.0453(12) 0.0235(10) 0.0800(15) 0.0008(9) 0.0274(11) -0.0108(9)
O2 0.0333(10) 0.0417(10) 0.0373(10) 0.0109(9) 0.0199(8) 0.0024(8)
O3 0.0336(10) 0.0376(10) 0.0362(10) 0.0152(8) 0.0127(8) 0.0064(8)
O4 0.0445(11) 0.0449(10) 0.0189(9) 0.0112(9) 0.0039(7) 0.0072(8)
O5 0.0351(10) 0.0336(9) 0.0254(9) 0.0016(8) 0.0142(7) -0.0066(7)
O6 0.0288(10) 0.0230(8) 0.0337(9) 0.0019(7) 0.0076(7) 0.0076(7)
O7 0.0394(11) 0.0490(12) 0.0332(10) -0.0038(10) -0.0130(9) 0.0021(9)
O8 0.0392(11) 0.0359(10) 0.0259(9) 0.0073(8) 0.0132(8) 0.0127(7)
O9 0.0187(9) 0.0339(9) 0.0514(11) -0.0021(8) 0.0066(8) 0.0061(8)
O10 0.0413(12) 0.0621(13) 0.0423(11) 0.0074(10) 0.0274(9) 0.0030(9)
O11 0.0517(12) 0.0337(10) 0.0352(10) -0.0019(9) 0.0241(9) 0.0065(8)
O12 0.0364(10) 0.0191(8) 0.0415(10) -0.0024(7) 0.0065(8) -0.0008(7)

loop_
_geom_bond_atom_site_label_1
_geom_bond_atom_site_label_2
_geom_bond_site_symmetry_2
_geom_bond_distance
_geom_bond_publ_flag
C1 N2 . 1.438(3) ?
C1 N12 . 1.474(3) ?
C1 C9 . 1.576(3) ?
C1 H1 . 0.89(2) ?
C3 N2 . 1.449(3) ?
C3 N4 . 1.474(3) ?
C3 C7 . 1.572(3) ?
C3 H3 . 0.94(2) ?
C5 N6 . 1.450(3) ?
C5 N4 . 1.454(3) ?
C5 C11 . 1.589(3) ?
C5 H5 . 0.94(2) ?
C7 N8 . 1.441(3) ?
C7 N6 . 1.468(3) ?
C7 H7 . 0.93(2) ?
C9 N8 . 1.445(3) ?
C9 N10 . 1.473(3) ?
C9 H9 . 0.93(2) ?
C11 N10 . 1.460(3) ?
C11 N12 . 1.462(3) ?
C11 H11 . 0.90(2) ?
N1 O2 . 1.212(3) ?
N1 O1 . 1.213(2) ?
N1 N2 . 1.414(2) ?
N3 O3 . 1.214(2) ?
N3 O4 . 1.217(2) ?
N3 N4 . 1.385(2) ?
N5 O6 . 1.216(2) ?
N5 O5 . 1.225(2) ?
N5 N6 . 1.375(2) ?
N7 O7 . 1.212(3) ?
N7 O8 . 1.214(2) ?
N7 N8 . 1.389(2) ?
N9 O9 . 1.207(3) ?
N9 O10 . 1.217(2) ?
N9 N10 . 1.433(3) ?
N11 O11 . 1.208(2) ?
N11 O12 . 1.213(2) ?
N11 N12 . 1.423(2) ?

loop_
_cod_related_entry_id
_cod_related_entry_database
_cod_related_entry_code
1 ChemSpider 8064994
